data_4032575
loop_
_publ_author_name
'Anguera, Gonzalo'
'Kauffmann, Brice'
'Borrell, Jos\'e I'
'Borr\'os, Salvador'
'S\'anchez-Garc\'ia, David'

_publ_section_title
;
 Stable 5,5'-Substituted 2,2'-Bipyrroles: Building Blocks for Macrocyclic
 and Materials Chemistry.
;
_journal_issue 13
_journal_name_full 'The Journal of organic chemistry'
_journal_page_first 6904
_journal_page_last 6912
_journal_paper_doi 10.1021/acs.joc.7b00961
_journal_volume 82
_journal_year 2017
_chemical_formula_sum 'C38 H32 N2 O4'
_chemical_formula_weight 580.65
_space_group_crystal_system triclinic
_space_group_IT_number 2
_space_group_name_Hall '-P 1'
_space_group_name_H-M_alt 'P -1'
_symmetry_space_group_name_Hall '-P 1'
_symmetry_space_group_name_H-M 'P -1'
_atom_sites_solution_hydrogens geom
_audit_creation_method SHELXL-2014/7
_cell_angle_alpha 63.31(3)
_cell_angle_beta 68.71(3)
_cell_angle_gamma 66.74(3)
_cell_formula_units_Z 1
_cell_length_a 8.15680(10)
_cell_length_b 10.0681(6)
_cell_length_c 11.0261(4)
_cell_measurement_reflns_used 631
_cell_measurement_temperature 120(2)
_cell_measurement_theta_max 70.6
_cell_measurement_theta_min 30.7
_cell_volume 724.0(2)
_computing_cell_refinement
;
CrystalClear-SM Expert 2.1 b43 (Rigaku, 2015)
;
_computing_data_collection
;
CrystalClear-SM Expert 2.1 b43 (Rigaku, 2015)
;
_computing_data_reduction
;
CrystalClear-SM Expert 2.1 b43 (Rigaku, 2015)
;
_computing_molecular_graphics 'Shelxle (Dittrich, 2011)'
_computing_structure_refinement 'SHELXL-2014/7 (Sheldrick, 2014)'
_computing_structure_solution 'SHELXT (Sheldrick, 2015)'
_diffrn_ambient_temperature 120(2)
_diffrn_detector PILT
_diffrn_detector_area_resol_mean 5.8140
_diffrn_measured_fraction_theta_full 0.967
_diffrn_measured_fraction_theta_max 0.966
_diffrn_measurement_device_type
;
AFC11 (Right): Eulerian 3 circle
;
_diffrn_measurement_method 'profile data from \w-scans'
_diffrn_radiation_type CuK\a
_diffrn_radiation_wavelength 1.54178
_diffrn_reflns_av_R_equivalents 0.0125
_diffrn_reflns_av_unetI/netI 0.0137
_diffrn_reflns_Laue_measured_fraction_full 0.967
_diffrn_reflns_Laue_measured_fraction_max 0.966
_diffrn_reflns_limit_h_max 9
_diffrn_reflns_limit_h_min -9
_diffrn_reflns_limit_k_max 12
_diffrn_reflns_limit_k_min -9
_diffrn_reflns_limit_l_max 13
_diffrn_reflns_limit_l_min -13
_diffrn_reflns_number 7593
_diffrn_reflns_point_group_measured_fraction_full 0.967
_diffrn_reflns_point_group_measured_fraction_max 0.966
_diffrn_reflns_theta_full 67.679
_diffrn_reflns_theta_max 68.205
_diffrn_reflns_theta_min 4.608
_diffrn_source 'Rigaku FRX rotating anode'
_exptl_absorpt_coefficient_mu 0.690
_exptl_absorpt_correction_T_max 1.000
_exptl_absorpt_correction_T_min 0.929
_exptl_absorpt_correction_type multi-scan
_exptl_crystal_colour 'green dark'
_exptl_crystal_density_diffrn 1.332
_exptl_crystal_description Prism
_exptl_crystal_F_000 306
_exptl_crystal_size_max 0.200
_exptl_crystal_size_mid 0.200
_exptl_crystal_size_min 0.200
_refine_diff_density_max 0.298
_refine_diff_density_min -0.283
_refine_diff_density_rms 0.064
_refine_ls_extinction_coef 0.0186(15)
_refine_ls_extinction_expression Fc^*^=kFc[1+0.001xFc^2^\l^3^/sin(2\q)]^-1/4^
_refine_ls_extinction_method 'SHELXL-2014/7 (Sheldrick 2014'
_refine_ls_goodness_of_fit_ref 1.172
_refine_ls_hydrogen_treatment constr
_refine_ls_matrix_type full
_refine_ls_number_parameters 201
_refine_ls_number_reflns 2570
_refine_ls_number_restraints 0
_refine_ls_restrained_S_all 1.172
_refine_ls_R_factor_all 0.0601
_refine_ls_R_factor_gt 0.0566
_refine_ls_shift/su_max 0.000
_refine_ls_shift/su_mean 0.000
_refine_ls_structure_factor_coef Fsqd
_refine_ls_weighting_details 'w=1/[\s^2^(Fo^2^)+(0.0385P)^2^+1.5234P] where P=(Fo^2^+2Fc^2^)/3'
_refine_ls_weighting_scheme calc
_refine_ls_wR_factor_gt 0.1531
_refine_ls_wR_factor_ref 0.1545
_reflns_Friedel_coverage 0.000
_reflns_number_gt 2357
_reflns_number_total 2570
_reflns_threshold_expression 'I > 2\s(I)'
_cod_data_source_file jo7b00961_si_004.cif
_cod_data_source_block pb3_abs_a
_cod_depositor_comments
;
The following automatic conversions were performed:

'_exptl_absorpt_correction_type' value 'Multi-scan' changed to
'multi-scan' according to
/home/data/users/saulius/crontab/automatic-downloads/rss-feeds/ACS/lib/dictionaries/cif_core.dic
dictionary named 'cif_core.dic' version 2.4.2 from 2011-04-26.

Automatic conversion script
Id: cif_fix_values 4973 2017-02-22 13:04:09Z antanas 

 Adding full bibliography for 4032575--4032576.cif.
;
_cod_original_cell_volume 724.0(3)
_cod_database_code 4032575
_shelx_shelxl_version_number 2014/7
_shelx_space_group_comment
;
The symmetry employed for this shelxl refinement is uniquely defined
by the following loop, which should always be used as a source of
symmetry information in preference to the above space-group names.
They are only intended as comments.
;
_shelx_estimated_absorpt_t_min 0.874
_shelx_estimated_absorpt_t_max 0.874

loop_
_space_group_symop_operation_xyz
'x, y, z'
'-x, -y, -z'

loop_
_atom_site_label
_atom_site_type_symbol
_atom_site_fract_x
_atom_site_fract_y
_atom_site_fract_z
_atom_site_U_iso_or_equiv
_atom_site_adp_type
_atom_site_occupancy
_atom_site_site_symmetry_order
_atom_site_calc_flag
_atom_site_refinement_flags_posn
_atom_site_refinement_flags_adp
O001 O 0.2019(3) 0.3022(2) 0.2054(2) 0.0233(5) Uani 1 1 d . .
O002 O -0.0465(3) 0.4948(2) 0.2345(2) 0.0245(5) Uani 1 1 d . .
N003 N 0.2222(3) 0.4150(3) 0.5472(2) 0.0172(5) Uani 1 1 d . .
H003 H 0.2014 0.4354 0.6201 0.021 Uiso 1 1 calc R U
C004 C 0.0983(4) 0.4057(3) 0.2655(3) 0.0187(6) Uani 1 1 d . .
C005 C 0.5125(4) 0.2521(3) 0.2761(3) 0.0176(6) Uani 1 1 d . .
C006 C 0.3891(4) 0.3362(3) 0.4891(3) 0.0177(6) Uani 1 1 d . .
C007 C 0.1797(4) 0.3977(3) 0.3682(3) 0.0169(6) Uani 1 1 d . .
C008 C 0.0934(3) 0.4572(3) 0.4770(3) 0.0168(6) Uani 1 1 d . .
C009 C 0.3677(4) 0.3219(3) 0.3767(3) 0.0168(6) Uani 1 1 d . .
C00A C 0.6012(4) 0.3453(3) 0.1525(3) 0.0219(6) Uani 1 1 d . .
H00A H 0.5740 0.4501 0.1354 0.026 Uiso 1 1 calc R U
C00B C 0.5485(4) 0.2863(3) 0.5486(3) 0.0179(6) Uani 1 1 d . .
C00C C 0.7259(4) 0.2147(3) 0.4878(3) 0.0221(6) Uani 1 1 d . .
H00C H 0.7453 0.1968 0.4073 0.027 Uiso 1 1 calc R U
C00D C 0.8724(4) 0.1703(3) 0.5458(3) 0.0236(6) Uani 1 1 d . .
H00D H 0.9889 0.1230 0.5039 0.028 Uiso 1 1 calc R U
C00E C 0.5576(4) 0.0951(3) 0.3004(3) 0.0218(6) Uani 1 1 d . .
H00E H 0.5001 0.0310 0.3828 0.026 Uiso 1 1 calc R U
C00F C 0.5270(4) 0.3109(3) 0.6695(3) 0.0214(6) Uani 1 1 d . .
H00F H 0.4113 0.3587 0.7120 0.026 Uiso 1 1 calc R U
C00G C 0.8476(4) 0.1955(3) 0.6655(3) 0.0237(6) Uani 1 1 d . .
H00G H 0.9464 0.1656 0.7042 0.028 Uiso 1 1 calc R U
C00H C 0.6869(4) 0.0338(4) 0.2029(3) 0.0273(7) Uani 1 1 d . .
H00H H 0.7163 -0.0714 0.2206 0.033 Uiso 1 1 calc R U
C00I C 0.7728(4) 0.1269(4) 0.0796(3) 0.0264(7) Uani 1 1 d . .
H00I H 0.8587 0.0852 0.0138 0.032 Uiso 1 1 calc R U
C00J C 0.6733(4) 0.2659(3) 0.7271(3) 0.0242(6) Uani 1 1 d . .
H00J H 0.6550 0.2830 0.8078 0.029 Uiso 1 1 calc R U
C00K C 0.2716(4) 0.1710(4) 0.0526(3) 0.0294(7) Uani 1 1 d . .
H00B H 0.2370 0.1701 -0.0214 0.044 Uiso 1 1 calc R U
H00K H 0.2699 0.0751 0.1299 0.044 Uiso 1 1 calc R U
H00L H 0.3927 0.1837 0.0202 0.044 Uiso 1 1 calc R U
C00L C 0.7299(4) 0.2834(4) 0.0546(3) 0.0259(7) Uani 1 1 d . .
H00M H 0.7876 0.3470 -0.0281 0.031 Uiso 1 1 calc R U
C00M C 0.1397(4) 0.3019(4) 0.0979(3) 0.0296(7) Uani 1 1 d . .
H00N H 0.1364 0.3992 0.0197 0.036 Uiso 1 1 calc R U
H00O H 0.0176 0.2883 0.1342 0.036 Uiso 1 1 calc R U

loop_
_atom_site_aniso_label
_atom_site_aniso_U_11
_atom_site_aniso_U_22
_atom_site_aniso_U_33
_atom_site_aniso_U_23
_atom_site_aniso_U_13
_atom_site_aniso_U_12
O001 0.0201(10) 0.0301(11) 0.0263(10) -0.0191(9) -0.0071(8) -0.0010(8)
O002 0.0203(10) 0.0331(12) 0.0219(10) -0.0154(9) -0.0066(8) -0.0011(9)
N003 0.0173(11) 0.0197(12) 0.0171(11) -0.0109(9) -0.0024(9) -0.0039(9)
C004 0.0179(13) 0.0222(14) 0.0160(13) -0.0080(11) 0.0009(10) -0.0085(11)
C005 0.0153(13) 0.0217(14) 0.0177(13) -0.0088(11) -0.0050(10) -0.0037(11)
C006 0.0169(13) 0.0172(13) 0.0182(13) -0.0089(11) 0.0003(10) -0.0050(10)
C007 0.0175(13) 0.0169(13) 0.0170(13) -0.0078(10) -0.0010(10) -0.0058(11)
C008 0.0173(13) 0.0176(13) 0.0159(12) -0.0061(10) -0.0026(10) -0.0061(11)
C009 0.0184(13) 0.0153(13) 0.0165(12) -0.0052(10) -0.0026(10) -0.0062(10)
C00A 0.0219(14) 0.0227(15) 0.0224(14) -0.0096(12) -0.0030(11) -0.0075(12)
C00B 0.0188(13) 0.0145(13) 0.0206(13) -0.0050(10) -0.0044(11) -0.0065(11)
C00C 0.0208(14) 0.0229(15) 0.0254(14) -0.0126(12) -0.0041(11) -0.0050(12)
C00D 0.0180(14) 0.0201(15) 0.0315(15) -0.0112(12) -0.0045(12) -0.0029(11)
C00E 0.0255(15) 0.0204(15) 0.0196(13) -0.0073(11) -0.0068(11) -0.0047(12)
C00F 0.0199(13) 0.0218(15) 0.0209(14) -0.0078(11) -0.0036(11) -0.0048(11)
C00G 0.0213(14) 0.0213(15) 0.0290(15) -0.0047(12) -0.0112(12) -0.0064(11)
C00H 0.0312(16) 0.0232(16) 0.0293(16) -0.0145(13) -0.0131(13) 0.0022(13)
C00I 0.0191(14) 0.0359(18) 0.0249(15) -0.0185(13) -0.0063(12) 0.0017(12)
C00J 0.0292(15) 0.0269(16) 0.0198(14) -0.0082(12) -0.0068(12) -0.0098(13)
C00K 0.0375(18) 0.0312(17) 0.0254(15) -0.0176(13) -0.0061(13) -0.0074(14)
C00L 0.0201(14) 0.0371(18) 0.0198(14) -0.0124(13) 0.0005(11) -0.0092(13)
C00M 0.0258(15) 0.0438(19) 0.0316(16) -0.0255(15) -0.0087(13) -0.0058(14)

loop_
_atom_type_symbol
_atom_type_description
_atom_type_scat_dispersion_real
_atom_type_scat_dispersion_imag
_atom_type_scat_source
C C 0.0181 0.0091 'International Tables Vol C Tables 4.2.6.8 and 6.1.1.4'
H H 0.0000 0.0000 'International Tables Vol C Tables 4.2.6.8 and 6.1.1.4'
N N 0.0311 0.0180 'International Tables Vol C Tables 4.2.6.8 and 6.1.1.4'
O O 0.0492 0.0322 'International Tables Vol C Tables 4.2.6.8 and 6.1.1.4'

loop_
_geom_angle_atom_site_label_1
_geom_angle_atom_site_label_2
_geom_angle_atom_site_label_3
_geom_angle
_geom_angle_site_symmetry_3
C004 O001 C00M 117.3(2) .
C008 N003 C006 112.3(2) .
C008 N003 H003 123.9 .
C006 N003 H003 123.8 .
O002 C004 O001 121.5(2) .
O002 C004 C007 126.7(2) .
O001 C004 C007 111.9(2) .
C00E C005 C00A 118.7(3) .
C00E C005 C009 121.4(2) .
C00A C005 C009 119.9(2) .
N003 C006 C009 107.1(2) .
N003 C006 C00B 119.9(2) .
C009 C006 C00B 133.0(2) .
C008 C007 C009 107.0(2) .
C008 C007 C004 128.3(2) .
C009 C007 C004 124.7(2) .
N003 C008 C007 106.4(2) .
N003 C008 C008 120.4(3) 2_566
C007 C008 C008 133.2(3) 2_566
C006 C009 C007 107.1(2) .
C006 C009 C005 127.4(2) .
C007 C009 C005 125.4(2) .
C00L C00A C005 120.6(3) .
C00L C00A H00A 119.7 .
C005 C00A H00A 119.7 .
C00F C00B C00C 117.1(3) .
C00F C00B C006 120.3(2) .
C00C C00B C006 122.5(2) .
C00D C00C C00B 121.0(3) .
C00D C00C H00C 119.5 .
C00B C00C H00C 119.5 .
C00G C00D C00C 120.7(3) .
C00G C00D H00D 119.6 .
C00C C00D H00D 119.6 .
C00H C00E C005 120.5(3) .
C00H C00E H00E 119.8 .
C005 C00E H00E 119.8 .
C00J C00F C00B 121.6(3) .
C00J C00F H00F 119.2 .
C00B C00F H00F 119.2 .
C00D C00G C00J 119.1(3) .
C00D C00G H00G 120.5 .
C00J C00G H00G 120.5 .
C00I C00H C00E 120.7(3) .
C00I C00H H00H 119.6 .
C00E C00H H00H 119.6 .
C00H C00I C00L 119.3(3) .
C00H C00I H00I 120.3 .
C00L C00I H00I 120.3 .
C00F C00J C00G 120.5(3) .
C00F C00J H00J 119.8 .
C00G C00J H00J 119.8 .
C00M C00K H00B 109.5 .
C00M C00K H00K 109.5 .
H00B C00K H00K 109.5 .
C00M C00K H00L 109.5 .
H00B C00K H00L 109.5 .
H00K C00K H00L 109.5 .
C00A C00L C00I 120.2(3) .
C00A C00L H00M 119.9 .
C00I C00L H00M 119.9 .
O001 C00M C00K 107.3(2) .
O001 C00M H00N 110.3 .
C00K C00M H00N 110.3 .
O001 C00M H00O 110.3 .
C00K C00M H00O 110.3 .
H00N C00M H00O 108.5 .

loop_
_geom_bond_atom_site_label_1
_geom_bond_atom_site_label_2
_geom_bond_distance
_geom_bond_site_symmetry_2
O001 C004 1.326(3) .
O001 C00M 1.450(3) .
O002 C004 1.224(3) .
N003 C008 1.352(3) .
N003 C006 1.365(3) .
N003 H003 0.8600 .
C004 C007 1.466(4) .
C005 C00E 1.393(4) .
C005 C00A 1.390(4) .
C005 C009 1.487(4) .
C006 C009 1.388(4) .
C006 C00B 1.476(4) .
C007 C008 1.411(4) .
C007 C009 1.435(4) .
C008 C008 1.454(5) 2_566
C00A C00L 1.386(4) .
C00A H00A 0.9300 .
C00B C00F 1.401(4) .
C00B C00C 1.404(4) .
C00C C00D 1.384(4) .
C00C H00C 0.9300 .
C00D C00G 1.383(4) .
C00D H00D 0.9300 .
C00E C00H 1.381(4) .
C00E H00E 0.9300 .
C00F C00J 1.377(4) .
C00F H00F 0.9300 .
C00G C00J 1.385(4) .
C00G H00G 0.9300 .
C00H C00I 1.378(4) .
C00H H00H 0.9300 .
C00I C00L 1.388(4) .
C00I H00I 0.9300 .
C00J H00J 0.9300 .
C00K C00M 1.491(4) .
C00K H00B 0.9600 .
C00K H00K 0.9600 .
C00K H00L 0.9600 .
C00L H00M 0.9300 .
C00M H00N 0.9700 .
C00M H00O 0.9700 .

loop_
_geom_torsion_atom_site_label_1
_geom_torsion_atom_site_label_2
_geom_torsion_atom_site_label_3
_geom_torsion_atom_site_label_4
_geom_torsion
_geom_torsion_site_symmetry_4
C00M O001 C004 O002 2.0(4) .
C00M O001 C004 C007 -177.8(2) .
C008 N003 C006 C009 -1.8(3) .
C008 N003 C006 C00B 177.6(2) .
O002 C004 C007 C008 18.4(5) .
O001 C004 C007 C008 -161.8(3) .
O002 C004 C007 C009 -163.1(3) .
O001 C004 C007 C009 16.7(4) .
C006 N003 C008 C007 2.1(3) .
C006 N003 C008 C008 -179.8(3) 2_566
C009 C007 C008 N003 -1.5(3) .
C004 C007 C008 N003 177.3(3) .
C009 C007 C008 C008 -179.3(4) 2_566
C004 C007 C008 C008 -0.6(6) 2_566
N003 C006 C009 C007 0.7(3) .
C00B C006 C009 C007 -178.5(3) .
N003 C006 C009 C005 176.6(2) .
C00B C006 C009 C005 -2.6(5) .
C008 C007 C009 C006 0.5(3) .
C004 C007 C009 C006 -178.3(2) .
C008 C007 C009 C005 -175.5(2) .
C004 C007 C009 C005 5.7(4) .
C00E C005 C009 C006 89.6(4) .
C00A C005 C009 C006 -92.8(3) .
C00E C005 C009 C007 -95.3(3) .
C00A C005 C009 C007 82.3(3) .
C00E C005 C00A C00L 0.9(4) .
C009 C005 C00A C00L -176.7(3) .
N003 C006 C00B C00F 4.0(4) .
C009 C006 C00B C00F -176.9(3) .
N003 C006 C00B C00C -175.4(2) .
C009 C006 C00B C00C 3.7(5) .
C00F C00B C00C C00D 0.2(4) .
C006 C00B C00C C00D 179.6(3) .
C00B C00C C00D C00G 0.0(4) .
C00A C005 C00E C00H -0.4(4) .
C009 C005 C00E C00H 177.2(3) .
C00C C00B C00F C00J -0.4(4) .
C006 C00B C00F C00J -179.8(3) .
C00C C00D C00G C00J 0.1(4) .
C005 C00E C00H C00I -0.4(4) .
C00E C00H C00I C00L 0.8(4) .
C00B C00F C00J C00G 0.5(4) .
C00D C00G C00J C00F -0.3(4) .
C005 C00A C00L C00I -0.6(4) .
C00H C00I C00L C00A -0.3(4) .
C004 O001 C00M C00K -176.8(2) .
